data_7029981
loop_
_publ_author_name
'Kundu, Tanaya'
'Schweinfurth, David'
'Sarkar, Biprajit'
'Mondal, Tapan Kumar'
'Fiedler, Jan'
'Mobin, Shaikh M.'
'Puranik, Vedavati G.'
'Kaim, Wolfgang'
'Lahiri, Goutam Kumar'

_publ_section_title
;
 Strong metal-metal coupling in mixed-valent intermediates
 [Cl(L)Ru(\m-tppz)Ru(L)Cl]+, L = \b-diketonato ligands, tppz =
 2,3,5,6-tetrakis(2-pyridyl)pyrazine.
;
_journal_issue 43
_journal_name_full 'Dalton transactions (Cambridge, England : 2003)'
_journal_page_first 13429
_journal_page_last 13440
_journal_paper_doi 10.1039/c2dt31763j
_journal_volume 41
_journal_year 2012
_chemical_formula_moiety 'C40 H40 N8 O4 Ru2.Cl2.4H2O'
_chemical_formula_sum 'C40 H48 Cl2 N8 O8 Ru2'
_chemical_formula_weight 1041.90
_chemical_name_common 'ruthenium complexes'
_chemical_name_systematic
;
?
;
_space_group_IT_number 15
_symmetry_cell_setting monoclinic
_symmetry_space_group_name_Hall '-C 2yc'
_symmetry_space_group_name_H-M 'C 1 2/c 1'
_atom_sites_solution_hydrogens geom
_atom_sites_solution_primary direct
_atom_sites_solution_secondary difmap
_audit_creation_method SHELXL-97
_cell_angle_alpha 90.00
_cell_angle_beta 95.375(15)
_cell_angle_gamma 90.00
_cell_formula_units_Z 4
_cell_length_a 11.781(5)
_cell_length_b 13.680(5)
_cell_length_c 27.374(11)
_cell_measurement_reflns_used 1629
_cell_measurement_temperature 170(2)
_cell_measurement_theta_max 19.449
_cell_measurement_theta_min 2.378
_cell_volume 4392(3)
_computing_cell_refinement 'BRUKER SAINT'
_computing_data_collection 'BRUKER SMART'
_computing_data_reduction 'BRUKER SAINT'
_computing_molecular_graphics 'SHELXTL, PyMOL and PLATON'
_computing_publication_material SHELXTL
_computing_structure_refinement 'SHELXL-97 (Sheldrick, 1997)'
_computing_structure_solution 'SHELXS-97 (Sheldrick, 1990)'
_diffrn_ambient_temperature 170(2)
_diffrn_measured_fraction_theta_full 1.000
_diffrn_measured_fraction_theta_max 1.000
_diffrn_measurement_device_type 'Bruker APEX-II CCD'
_diffrn_measurement_method '\f and \w scans'
_diffrn_radiation_monochromator graphite
_diffrn_radiation_source 'fine-focus sealed tube'
_diffrn_radiation_type MoK\a
_diffrn_radiation_wavelength 0.71073
_diffrn_reflns_av_R_equivalents 0.0893
_diffrn_reflns_av_sigmaI/netI 0.0868
_diffrn_reflns_limit_h_max 14
_diffrn_reflns_limit_h_min -13
_diffrn_reflns_limit_k_max 16
_diffrn_reflns_limit_k_min -16
_diffrn_reflns_limit_l_max 29
_diffrn_reflns_limit_l_min -32
_diffrn_reflns_number 17147
_diffrn_reflns_theta_full 25.00
_diffrn_reflns_theta_max 25.00
_diffrn_reflns_theta_min 1.49
_exptl_absorpt_coefficient_mu 0.869
_exptl_absorpt_correction_T_max 0.9014
_exptl_absorpt_correction_T_min 0.7117
_exptl_absorpt_correction_type multi-scan
_exptl_absorpt_process_details 'Bruker SADABS'
_exptl_crystal_colour brown
_exptl_crystal_density_diffrn 1.576
_exptl_crystal_density_method 'not measured'
_exptl_crystal_description rectangular
_exptl_crystal_F_000 2120
_exptl_crystal_size_max 0.42
_exptl_crystal_size_mid 0.32
_exptl_crystal_size_min 0.12
_refine_diff_density_max 0.926
_refine_diff_density_min -1.348
_refine_diff_density_rms 0.136
_refine_ls_extinction_method none
_refine_ls_goodness_of_fit_ref 1.019
_refine_ls_hydrogen_treatment riding
_refine_ls_matrix_type full
_refine_ls_number_parameters 289
_refine_ls_number_reflns 3875
_refine_ls_number_restraints 13
_refine_ls_restrained_S_all 1.060
_refine_ls_R_factor_all 0.1134
_refine_ls_R_factor_gt 0.0643
_refine_ls_shift/su_max 0.001
_refine_ls_shift/su_mean 0.000
_refine_ls_structure_factor_coef Fsqd
_refine_ls_weighting_details 'calc w=1/[\s^2^(Fo^2^)+(0.1044P)^2^+16.4498P] where P=(Fo^2^+2Fc^2^)/3'
_refine_ls_weighting_scheme calc
_refine_ls_wR_factor_gt 0.1675
_refine_ls_wR_factor_ref 0.1978
_reflns_number_gt 2393
_reflns_number_total 3875
_reflns_threshold_expression >2sigma(I)
_cod_data_source_file c2dt31763j.txt
_cod_data_source_block 4
_cod_depositor_comments
;
The following automatic conversions were performed:

'_symmetry_cell_setting' value 'Monoclinic' changed to 'monoclinic'
according to
/usr/data/users/saulius/automatic-downloads/retrospective/RSC/lib/dictionaries/cif_core.dic
dictionary named 'cif_core.dic' version 2.4.2 from 2011-04-26.

Automatic conversion script
Id: cif_fix_values 2281 2013-09-26 08:29:07Z andrius 
;
_cod_original_sg_symbol_H-M C2/c
_cod_database_code 7029981

loop_
_symmetry_equiv_pos_as_xyz
'x, y, z'
'-x, y, -z+1/2'
'x+1/2, y+1/2, z'
'-x+1/2, y+1/2, -z+1/2'
'-x, -y, -z'
'x, -y, z-1/2'
'-x+1/2, -y+1/2, -z'
'x+1/2, -y+1/2, z-1/2'

loop_
_atom_site_label
_atom_site_type_symbol
_atom_site_fract_x
_atom_site_fract_y
_atom_site_fract_z
_atom_site_U_iso_or_equiv
_atom_site_adp_type
_atom_site_occupancy
_atom_site_symmetry_multiplicity
_atom_site_calc_flag
_atom_site_refinement_flags
_atom_site_disorder_assembly
_atom_site_disorder_group
Ru Ru 0.46499(6) 0.60965(5) 0.63040(2) 0.0376(3) Uani 1 1 d . . .
O1 O 0.4383(6) 0.6060(4) 0.5549(2) 0.0502(15) Uani 1 1 d . . .
O2 O 0.2985(6) 0.6468(4) 0.6324(2) 0.0511(16) Uani 1 1 d . . .
N1 N 0.5111(6) 0.7541(5) 0.6425(2) 0.0405(17) Uani 1 1 d . . .
N2 N 0.4868(6) 0.6107(4) 0.7006(2) 0.0366(15) Uani 1 1 d . . .
N3 N 0.4281(6) 0.4655(5) 0.6434(2) 0.0395(16) Uani 1 1 d . . .
N4 N 0.6329(9) 0.5733(5) 0.6261(3) 0.052(2) Uani 1 1 d D . .
C1 C 0.5409(8) 0.8184(6) 0.6086(3) 0.050(2) Uani 1 1 d . . .
H1 H 0.5275 0.8021 0.5748 0.060 Uiso 1 1 calc R . .
C2 C 0.5903(9) 0.9074(6) 0.6217(4) 0.057(3) Uani 1 1 d . . .
H2 H 0.6106 0.9513 0.5971 0.068 Uiso 1 1 calc R . .
C3 C 0.6096(8) 0.9319(6) 0.6697(3) 0.053(2) Uani 1 1 d . . .
H3 H 0.6441 0.9927 0.6790 0.063 Uiso 1 1 calc R . .
C4 C 0.5778(8) 0.8658(5) 0.7061(3) 0.044(2) Uani 1 1 d . . .
H4 H 0.5893 0.8818 0.7399 0.053 Uiso 1 1 calc R . .
C5 C 0.5299(7) 0.7781(6) 0.6908(3) 0.040(2) Uani 1 1 d . . .
C6 C 0.5025(7) 0.6972(6) 0.7250(3) 0.0378(19) Uani 1 1 d . . .
C7 C 0.4835(7) 0.5225(5) 0.7251(3) 0.038(2) Uani 1 1 d . . .
C8 C 0.4377(7) 0.4424(6) 0.6926(3) 0.041(2) Uani 1 1 d . . .
C9 C 0.3988(8) 0.3534(6) 0.7080(3) 0.046(2) Uani 1 1 d . . .
H9 H 0.4016 0.3389 0.7420 0.055 Uiso 1 1 calc R . .
C10 C 0.3558(8) 0.2853(6) 0.6738(3) 0.053(2) Uani 1 1 d . . .
H10 H 0.3310 0.2232 0.6840 0.064 Uiso 1 1 calc R . .
C11 C 0.3492(8) 0.3090(6) 0.6242(3) 0.053(2) Uani 1 1 d . . .
H11 H 0.3202 0.2633 0.6001 0.064 Uiso 1 1 calc R . .
C12 C 0.3853(8) 0.3988(6) 0.6110(3) 0.050(2) Uani 1 1 d . . .
H12 H 0.3797 0.4149 0.5771 0.060 Uiso 1 1 calc R . .
C13 C 0.3513(12) 0.5938(8) 0.4756(4) 0.084(4) Uani 1 1 d . . .
H13A H 0.4308 0.5840 0.4688 0.126 Uiso 1 1 calc R . .
H13B H 0.3199 0.6507 0.4572 0.126 Uiso 1 1 calc R . .
H13C H 0.3067 0.5356 0.4654 0.126 Uiso 1 1 calc R . .
C14 C 0.3462(11) 0.6105(7) 0.5291(4) 0.060(3) Uani 1 1 d . . .
C15 C 0.2381(10) 0.6311(7) 0.5470(4) 0.067(3) Uani 1 1 d . . .
C16 C 0.1262(14) 0.6274(13) 0.5089(5) 0.142(7) Uani 1 1 d . . .
H16A H 0.1328 0.6760 0.4830 0.214 Uiso 1 1 calc R . .
H16B H 0.0589 0.6420 0.5261 0.214 Uiso 1 1 calc R . .
H16C H 0.1185 0.5621 0.4943 0.214 Uiso 1 1 calc R . .
C17 C 0.2224(9) 0.6498(7) 0.5968(4) 0.061(3) Uani 1 1 d . . .
C18 C 0.1069(9) 0.6814(9) 0.6099(5) 0.085(4) Uani 1 1 d . . .
H18A H 0.1096 0.6919 0.6454 0.128 Uiso 1 1 calc R . .
H18B H 0.0508 0.6304 0.6001 0.128 Uiso 1 1 calc R . .
H18C H 0.0850 0.7423 0.5927 0.128 Uiso 1 1 calc R . .
C19 C 0.8349(11) 0.5099(12) 0.6336(6) 0.127(6) Uani 1 1 d . . .
H19A H 0.8351 0.4389 0.6287 0.191 Uiso 1 1 calc R . .
H19B H 0.8747 0.5258 0.6656 0.191 Uiso 1 1 calc R . .
H19C H 0.8738 0.5415 0.6077 0.191 Uiso 1 1 calc R . .
C20 C 0.7170(12) 0.5451(10) 0.6315(5) 0.086(4) Uani 1 1 d D . .
Cl1 Cl 0.5000 0.1038(3) 0.7500 0.1079(17) Uani 1 2 d S . .
Cl2 Cl 0.1505(8) 0.3710(6) 0.4840(3) 0.124(3) Uani 0.50 1 d P . .
O3 O 0.6244(12) 0.6726(10) 0.5053(4) 0.175(6) Uani 1 1 d . . .
O4 O 0.2538(13) 0.1334(17) 0.7607(6) 0.133(7) Uani 0.60 1 d PU A 1
O4' O 0.266(2) 0.239(3) 0.7885(12) 0.178(14) Uani 0.40 1 d PU B 2

loop_
_atom_site_aniso_label
_atom_site_aniso_U_11
_atom_site_aniso_U_22
_atom_site_aniso_U_33
_atom_site_aniso_U_23
_atom_site_aniso_U_13
_atom_site_aniso_U_12
Ru 0.0553(5) 0.0362(4) 0.0214(4) -0.0003(3) 0.0035(3) 0.0013(3)
O1 0.067(4) 0.054(4) 0.029(3) 0.005(3) 0.000(3) 0.000(3)
O2 0.068(4) 0.050(4) 0.035(4) 0.006(3) 0.003(3) 0.006(3)
N1 0.058(5) 0.040(4) 0.024(4) 0.004(3) 0.004(3) 0.002(3)
N2 0.053(4) 0.032(3) 0.024(4) 0.001(3) 0.004(3) 0.003(3)
N3 0.058(5) 0.038(4) 0.023(4) -0.007(3) 0.002(3) -0.002(3)
N4 0.098(7) 0.029(4) 0.026(4) -0.015(3) -0.015(5) 0.016(4)
C1 0.089(7) 0.038(5) 0.023(5) 0.012(4) 0.008(5) 0.004(5)
C2 0.082(7) 0.049(6) 0.040(6) 0.016(4) 0.013(5) -0.004(5)
C3 0.076(7) 0.035(4) 0.047(6) 0.002(4) 0.004(5) -0.008(5)
C4 0.067(6) 0.030(4) 0.035(5) -0.002(4) 0.008(4) -0.003(4)
C5 0.058(6) 0.036(4) 0.027(5) 0.006(3) 0.009(4) 0.005(4)
C6 0.047(5) 0.035(4) 0.030(4) 0.003(3) -0.004(4) 0.001(4)
C7 0.064(6) 0.027(4) 0.023(4) -0.003(3) 0.004(4) -0.002(4)
C8 0.065(6) 0.035(4) 0.023(5) -0.002(3) 0.000(4) 0.006(4)
C9 0.072(6) 0.034(4) 0.031(5) 0.000(4) -0.002(5) -0.005(4)
C10 0.071(7) 0.034(4) 0.055(6) -0.005(4) 0.003(5) -0.006(4)
C11 0.076(7) 0.046(5) 0.038(6) -0.012(4) 0.000(5) 0.005(5)
C12 0.070(6) 0.047(5) 0.032(5) -0.007(4) 0.001(5) -0.003(5)
C13 0.139(12) 0.085(8) 0.026(6) 0.003(5) -0.006(6) 0.009(7)
C14 0.091(8) 0.046(5) 0.042(6) 0.004(5) -0.004(6) 0.005(6)
C15 0.087(9) 0.052(6) 0.057(7) 0.002(5) -0.022(6) 0.000(5)
C16 0.141(14) 0.199(19) 0.076(11) -0.009(11) -0.050(10) 0.065(13)
C17 0.071(7) 0.042(5) 0.067(8) 0.008(5) -0.003(6) 0.005(5)
C18 0.057(7) 0.097(9) 0.103(10) 0.034(8) 0.017(7) 0.004(7)
C19 0.057(8) 0.166(16) 0.156(16) -0.019(12) 0.001(9) 0.046(9)
C20 0.128(13) 0.075(9) 0.057(8) -0.036(7) 0.025(9) -0.041(9)
Cl1 0.149(5) 0.080(3) 0.095(4) 0.000 0.015(3) 0.000
Cl2 0.152(8) 0.093(5) 0.127(7) -0.008(5) 0.018(6) -0.026(5)
O3 0.252(15) 0.210(13) 0.069(7) -0.035(8) 0.049(8) -0.085(12)
O4 0.081(11) 0.23(2) 0.085(12) 0.092(13) -0.005(9) -0.012(12)
O4' 0.078(16) 0.28(3) 0.16(2) 0.12(2) -0.029(16) -0.05(2)

loop_
_atom_type_symbol
_atom_type_description
_atom_type_scat_dispersion_real
_atom_type_scat_dispersion_imag
_atom_type_scat_source
C C 0.0033 0.0016 'International Tables Vol C Tables 4.2.6.8 and 6.1.1.4'
H H 0.0000 0.0000 'International Tables Vol C Tables 4.2.6.8 and 6.1.1.4'
N N 0.0061 0.0033 'International Tables Vol C Tables 4.2.6.8 and 6.1.1.4'
O O 0.0106 0.0060 'International Tables Vol C Tables 4.2.6.8 and 6.1.1.4'
Ru Ru -1.2594 0.8363 'International Tables Vol C Tables 4.2.6.8 and 6.1.1.4'
Cl Cl 0.1484 0.1585 'International Tables Vol C Tables 4.2.6.8 and 6.1.1.4'

loop_
_geom_angle_atom_site_label_1
_geom_angle_atom_site_label_2
_geom_angle_atom_site_label_3
_geom_angle
_geom_angle_site_symmetry_1
_geom_angle_site_symmetry_3
N2 Ru O2 90.6(3) . .
N2 Ru N4 91.1(3) . .
O2 Ru N4 178.2(3) . .
N2 Ru N3 81.1(3) . .
O2 Ru N3 90.9(3) . .
N4 Ru N3 89.9(3) . .
N2 Ru O1 178.6(3) . .
O2 Ru O1 88.6(3) . .
N4 Ru O1 89.6(3) . .
N3 Ru O1 97.7(2) . .
N2 Ru N1 79.9(3) . .
O2 Ru N1 89.8(3) . .
N4 Ru N1 90.0(3) . .
N3 Ru N1 160.9(3) . .
O1 Ru N1 101.3(2) . .
C14 O1 Ru 127.8(7) . .
C17 O2 Ru 127.3(7) . .
C1 N1 C5 118.8(7) . .
C1 N1 Ru 126.5(6) . .
C5 N1 Ru 113.7(5) . .
C6 N2 C7 122.0(7) . .
C6 N2 Ru 119.8(5) . .
C7 N2 Ru 118.2(5) . .
C12 N3 C8 118.8(7) . .
C12 N3 Ru 127.8(6) . .
C8 N3 Ru 112.9(5) . .
C20 N4 Ru 166.4(12) . .
N1 C1 C2 121.8(8) . .
N1 C1 H1 119.1 . .
C2 C1 H1 119.1 . .
C3 C2 C1 119.8(8) . .
C3 C2 H2 120.1 . .
C1 C2 H2 120.1 . .
C2 C3 C4 119.4(8) . .
C2 C3 H3 120.3 . .
C4 C3 H3 120.3 . .
C5 C4 C3 118.1(8) . .
C5 C4 H4 121.0 . .
C3 C4 H4 121.0 . .
N1 C5 C4 122.1(7) . .
N1 C5 C6 113.7(7) . .
C4 C5 C6 124.0(7) . .
N2 C6 C6 118.1(5) . 2_656
N2 C6 C5 111.2(7) . .
C6 C6 C5 130.6(5) 2_656 .
N2 C7 C7 117.3(4) . 2_656
N2 C7 C8 112.4(7) . .
C7 C7 C8 130.2(5) 2_656 .
N3 C8 C9 120.1(7) . .
N3 C8 C7 114.1(7) . .
C9 C8 C7 125.6(7) . .
C8 C9 C10 119.9(8) . .
C8 C9 H9 120.1 . .
C10 C9 H9 120.1 . .
C9 C10 C11 119.2(8) . .
C9 C10 H10 120.4 . .
C11 C10 H10 120.4 . .
C12 C11 C10 118.7(8) . .
C12 C11 H11 120.7 . .
C10 C11 H11 120.7 . .
N3 C12 C11 123.3(9) . .
N3 C12 H12 118.4 . .
C11 C12 H12 118.4 . .
C14 C13 H13A 109.5 . .
C14 C13 H13B 109.5 . .
H13A C13 H13B 109.5 . .
C14 C13 H13C 109.5 . .
H13A C13 H13C 109.5 . .
H13B C13 H13C 109.5 . .
O1 C14 C15 125.1(9) . .
O1 C14 C13 116.0(11) . .
C15 C14 C13 119.0(10) . .
C17 C15 C14 124.3(10) . .
C17 C15 C16 117.3(12) . .
C14 C15 C16 118.4(11) . .
C15 C16 H16A 109.5 . .
C15 C16 H16B 109.5 . .
H16A C16 H16B 109.5 . .
C15 C16 H16C 109.5 . .
H16A C16 H16C 109.5 . .
H16B C16 H16C 109.5 . .
O2 C17 C15 126.2(10) . .
O2 C17 C18 114.8(10) . .
C15 C17 C18 119.0(10) . .
C17 C18 H18A 109.5 . .
C17 C18 H18B 109.5 . .
H18A C18 H18B 109.5 . .
C17 C18 H18C 109.5 . .
H18A C18 H18C 109.5 . .
H18B C18 H18C 109.5 . .
C20 C19 H19A 109.5 . .
C20 C19 H19B 109.5 . .
H19A C19 H19B 109.5 . .
C20 C19 H19C 109.5 . .
H19A C19 H19C 109.5 . .
H19B C19 H19C 109.5 . .
N4 C20 C19 173.6(16) . .

loop_
_geom_bond_atom_site_label_1
_geom_bond_atom_site_label_2
_geom_bond_distance
_geom_bond_site_symmetry_2
Ru N2 1.916(6) .
Ru O2 2.032(7) .
Ru N4 2.054(10) .
Ru N3 2.057(7) .
Ru O1 2.062(6) .
Ru N1 2.067(7) .
O1 C14 1.239(12) .
O2 C17 1.262(11) .
N1 C1 1.348(10) .
N1 C5 1.361(10) .
N2 C6 1.362(10) .
N2 C7 1.382(9) .
N3 C12 1.337(10) .
N3 C8 1.379(10) .
N4 C20 1.060(13) .
C1 C2 1.383(12) .
C1 H1 0.9500 .
C2 C3 1.355(12) .
C2 H2 0.9500 .
C3 C4 1.420(12) .
C3 H3 0.9500 .
C4 C5 1.375(11) .
C4 H4 0.9500 .
C5 C6 1.504(11) .
C6 C6 1.376(15) 2_656
C7 C7 1.384(15) 2_656
C7 C8 1.480(10) .
C8 C9 1.381(11) .
C9 C10 1.383(11) .
C9 H9 0.9500 .
C10 C11 1.389(12) .
C10 H10 0.9500 .
C11 C12 1.360(12) .
C11 H11 0.9500 .
C12 H12 0.9500 .
C13 C14 1.491(13) .
C13 H13A 0.9800 .
C13 H13B 0.9800 .
C13 H13C 0.9800 .
C14 C15 1.434(16) .
C15 C17 1.417(15) .
C15 C16 1.603(16) .
C16 H16A 0.9800 .
C16 H16B 0.9800 .
C16 H16C 0.9800 .
C17 C18 1.502(14) .
C18 H18A 0.9800 .
C18 H18B 0.9800 .
C18 H18C 0.9800 .
C19 C20 1.467(17) .
C19 H19A 0.9800 .
C19 H19B 0.9800 .
C19 H19C 0.9800 .

loop_
_geom_torsion_atom_site_label_1
_geom_torsion_atom_site_label_2
_geom_torsion_atom_site_label_3
_geom_torsion_atom_site_label_4
_geom_torsion
_geom_torsion_site_symmetry_1
_geom_torsion_site_symmetry_4
N2 Ru O1 C14 48(11) . .
O2 Ru O1 C14 -9.8(7) . .
N4 Ru O1 C14 170.7(8) . .
N3 Ru O1 C14 80.9(8) . .
N1 Ru O1 C14 -99.3(7) . .
N2 Ru O2 C17 -171.8(7) . .
N4 Ru O2 C17 23(9) . .
N3 Ru O2 C17 -90.7(7) . .
O1 Ru O2 C17 7.0(7) . .
N1 Ru O2 C17 108.4(7) . .
N2 Ru N1 C1 167.0(8) . .
O2 Ru N1 C1 -102.3(8) . .
N4 Ru N1 C1 75.9(8) . .
N3 Ru N1 C1 165.6(8) . .
O1 Ru N1 C1 -13.8(8) . .
N2 Ru N1 C5 -1.6(6) . .
O2 Ru N1 C5 89.1(6) . .
N4 Ru N1 C5 -92.7(6) . .
N3 Ru N1 C5 -3.0(12) . .
O1 Ru N1 C5 177.6(6) . .
O2 Ru N2 C6 -80.2(6) . .
N4 Ru N2 C6 99.4(7) . .
N3 Ru N2 C6 -170.9(7) . .
O1 Ru N2 C6 -138(10) . .
N1 Ru N2 C6 9.5(6) . .
O2 Ru N2 C7 98.4(6) . .
N4 Ru N2 C7 -82.0(6) . .
N3 Ru N2 C7 7.7(6) . .
O1 Ru N2 C7 41(11) . .
N1 Ru N2 C7 -171.9(7) . .
N2 Ru N3 C12 171.2(8) . .
O2 Ru N3 C12 80.8(8) . .
N4 Ru N3 C12 -97.6(8) . .
O1 Ru N3 C12 -8.0(8) . .
N1 Ru N3 C12 172.7(8) . .
N2 Ru N3 C8 -0.5(6) . .
O2 Ru N3 C8 -91.0(6) . .
N4 Ru N3 C8 90.7(6) . .
O1 Ru N3 C8 -179.7(6) . .
N1 Ru N3 C8 0.9(12) . .
N2 Ru N4 C20 34(4) . .
O2 Ru N4 C20 -160(7) . .
N3 Ru N4 C20 -47(4) . .
O1 Ru N4 C20 -144(4) . .
N1 Ru N4 C20 114(4) . .
C5 N1 C1 C2 0.3(14) . .
Ru N1 C1 C2 -167.8(7) . .
N1 C1 C2 C3 -0.2(15) . .
C1 C2 C3 C4 -0.5(15) . .
C2 C3 C4 C5 1.1(14) . .
C1 N1 C5 C4 0.3(13) . .
Ru N1 C5 C4 169.8(7) . .
C1 N1 C5 C6 -175.0(8) . .
Ru N1 C5 C6 -5.5(9) . .
C3 C4 C5 N1 -0.9(13) . .
C3 C4 C5 C6 173.9(8) . .
C7 N2 C6 C6 -9.9(14) . 2_656
Ru N2 C6 C6 168.6(8) . 2_656
C7 N2 C6 C5 166.7(7) . .
Ru N2 C6 C5 -14.7(9) . .
N1 C5 C6 N2 12.5(11) . .
C4 C5 C6 N2 -162.7(8) . .
N1 C5 C6 C6 -171.4(11) . 2_656
C4 C5 C6 C6 13.4(17) . 2_656
C6 N2 C7 C7 -11.0(14) . 2_656
Ru N2 C7 C7 170.4(8) . 2_656
C6 N2 C7 C8 165.7(7) . .
Ru N2 C7 C8 -12.8(9) . .
C12 N3 C8 C9 -2.8(12) . .
Ru N3 C8 C9 169.8(7) . .
C12 N3 C8 C7 -178.6(8) . .
Ru N3 C8 C7 -6.0(9) . .
N2 C7 C8 N3 11.9(11) . .
C7 C7 C8 N3 -171.9(11) 2_656 .
N2 C7 C8 C9 -163.6(8) . .
C7 C7 C8 C9 12.7(18) 2_656 .
N3 C8 C9 C10 3.4(13) . .
C7 C8 C9 C10 178.7(8) . .
C8 C9 C10 C11 -1.9(14) . .
C9 C10 C11 C12 -0.2(14) . .
C8 N3 C12 C11 0.7(14) . .
Ru N3 C12 C11 -170.7(7) . .
C10 C11 C12 N3 0.8(15) . .
Ru O1 C14 C15 7.8(14) . .
Ru O1 C14 C13 -172.7(6) . .
O1 C14 C15 C17 0.5(16) . .
C13 C14 C15 C17 -179.0(9) . .
O1 C14 C15 C16 -176.2(10) . .
C13 C14 C15 C16 4.3(15) . .
Ru O2 C17 C15 -2.4(14) . .
Ru O2 C17 C18 -179.2(6) . .
C14 C15 C17 O2 -3.5(16) . .
C16 C15 C17 O2 173.3(11) . .
C14 C15 C17 C18 173.2(9) . .
C16 C15 C17 C18 -10.0(15) . .
Ru N4 C20 C19 169(10) . .
